data_4517416
loop_
_publ_author_name
'Brahma, Rinki'
'Baruah, Jubaraj B.'

_publ_section_title
;
 Self-Assemblies of Zinc Complexes for Aggregation-Induced Emission
 Luminogen Precursors.
;
_journal_issue 7
_journal_name_full 'ACS omega'
_journal_page_first 3774
_journal_page_last 3785
_journal_paper_doi 10.1021/acsomega.0c00136
_journal_volume 5
_journal_year 2020
_chemical_formula_sum 'C28 H28 N6 O12 Zn'
_chemical_formula_weight 705.93
_space_group_crystal_system monoclinic
_space_group_IT_number 15
_space_group_name_Hall '-C 2yc'
_space_group_name_H-M_alt 'C 1 2/c 1'
_atom_sites_solution_hydrogens mixed
_audit_creation_method SHELXL-2014/7
_cell_angle_alpha 90
_cell_angle_beta 104.399(5)
_cell_angle_gamma 90
_cell_formula_units_Z 4
_cell_length_a 20.1428(11)
_cell_length_b 6.2816(3)
_cell_length_c 25.1031(13)
_cell_measurement_reflns_used 1844
_cell_measurement_temperature 296(2)
_cell_measurement_theta_max 25.3680
_cell_measurement_theta_min 2.9540
_cell_volume 3076.5(3)
_computing_structure_refinement 'SHELXL-2014/7 (Sheldrick, 2014)'
_diffrn_ambient_temperature 296(2)
_diffrn_measured_fraction_theta_full 0.999
_diffrn_measured_fraction_theta_max 0.999
_diffrn_measurement_device_type 'SuperNova, Single source at offset/far, Eos'
_diffrn_measurement_method '\w scans'
_diffrn_radiation_type MoK\a
_diffrn_radiation_wavelength 0.71073
_diffrn_reflns_av_R_equivalents 0.0334
_diffrn_reflns_av_unetI/netI 0.0490
_diffrn_reflns_Laue_measured_fraction_full 0.999
_diffrn_reflns_Laue_measured_fraction_max 0.999
_diffrn_reflns_limit_h_max 15
_diffrn_reflns_limit_h_min -23
_diffrn_reflns_limit_k_max 7
_diffrn_reflns_limit_k_min -6
_diffrn_reflns_limit_l_max 29
_diffrn_reflns_limit_l_min -23
_diffrn_reflns_number 6256
_diffrn_reflns_point_group_measured_fraction_full 0.999
_diffrn_reflns_point_group_measured_fraction_max 0.999
_diffrn_reflns_theta_full 25.049
_diffrn_reflns_theta_max 25.049
_diffrn_reflns_theta_min 2.329
_exptl_absorpt_coefficient_mu 0.872
_exptl_absorpt_correction_T_max 0.593
_exptl_absorpt_correction_T_min 0.437
_exptl_absorpt_correction_type multi-scan
_exptl_absorpt_process_details multi-scan
_exptl_crystal_colour White
_exptl_crystal_density_diffrn 1.524
_exptl_crystal_description Block
_exptl_crystal_F_000 1456
_exptl_crystal_size_max 1.0
_exptl_crystal_size_mid 0.8
_exptl_crystal_size_min 0.6
_refine_diff_density_max 0.364
_refine_diff_density_min -0.345
_refine_diff_density_rms 0.055
_refine_ls_extinction_method none
_refine_ls_goodness_of_fit_ref 1.038
_refine_ls_hydrogen_treatment mixed
_refine_ls_matrix_type full
_refine_ls_number_parameters 223
_refine_ls_number_reflns 2736
_refine_ls_number_restraints 0
_refine_ls_restrained_S_all 1.038
_refine_ls_R_factor_all 0.0552
_refine_ls_R_factor_gt 0.0406
_refine_ls_shift/su_max 0.000
_refine_ls_shift/su_mean 0.000
_refine_ls_structure_factor_coef Fsqd
_refine_ls_weighting_details 'w=1/[\s^2^(Fo^2^)+(0.0282P)^2^+2.4521P] where P=(Fo^2^+2Fc^2^)/3'
_refine_ls_weighting_scheme calc
_refine_ls_wR_factor_gt 0.0788
_refine_ls_wR_factor_ref 0.0861
_reflns_Friedel_coverage 0.000
_reflns_number_gt 2221
_reflns_number_total 2736
_reflns_threshold_expression 'I > 2\s(I)'
_cod_data_source_file ao0c00136_si_006.cif
_cod_data_source_block Zn_pyridine-4-carboxamide_4NBA
_cod_depositor_comments 'Adding full bibliography for 4517414--4517418.cif.'
_cod_original_sg_symbol_H-M 'C 2/c'
_cod_database_code 4517416
_shelx_shelxl_version_number 2014/7
_shelx_space_group_comment
;
The symmetry employed for this shelxl refinement is uniquely defined
by the following loop, which should always be used as a source of
symmetry information in preference to the above space-group names.
They are only intended as comments.
;

loop_
_space_group_symop_operation_xyz
'x, y, z'
'-x, y, -z+1/2'
'x+1/2, y+1/2, z'
'-x+1/2, y+1/2, -z+1/2'
'-x, -y, -z'
'x, -y, z-1/2'
'-x+1/2, -y+1/2, -z'
'x+1/2, -y+1/2, z-1/2'

loop_
_atom_site_label
_atom_site_type_symbol
_atom_site_fract_x
_atom_site_fract_y
_atom_site_fract_z
_atom_site_U_iso_or_equiv
_atom_site_adp_type
_atom_site_occupancy
_atom_site_site_symmetry_order
_atom_site_calc_flag
_atom_site_refinement_flags_posn
_atom_site_refinement_flags_adp
_atom_site_refinement_flags_occupancy
_atom_site_disorder_assembly
_atom_site_disorder_group
Zn1 Zn 0.5000 0.59511(7) 0.2500 0.02993(15) Uani 1 2 d S T P . .
O2 O 0.52639(10) 0.7987(3) 0.31028(7) 0.0391(5) Uani 1 1 d . . . . .
N1 N 0.42933(11) 0.4080(3) 0.27259(8) 0.0307(5) Uani 1 1 d . . . . .
O3 O 0.58966(11) 0.5416(3) 0.35876(8) 0.0467(6) Uani 1 1 d . . . . .
O1 O 0.26743(11) -0.1480(3) 0.30591(9) 0.0502(6) Uani 1 1 d . . . . .
O5 O 0.60722(14) 1.1335(4) 0.59346(9) 0.0676(7) Uani 1 1 d . . . . .
N3 N 0.58609(13) 1.2206(5) 0.54940(10) 0.0442(6) Uani 1 1 d . . . . .
O4 O 0.56837(16) 1.4055(4) 0.54458(10) 0.0773(8) Uani 1 1 d . . . . .
C7 C 0.56266(14) 0.7193(4) 0.35506(11) 0.0327(7) Uani 1 1 d . . . . .
C8 C 0.57067(14) 0.8555(4) 0.40580(10) 0.0297(6) Uani 1 1 d . . . . .
O6 O 0.21895(17) 0.5783(4) 0.37211(12) 0.0816(9) Uani 1 1 d . . . . .
H6 H 0.2290 0.6683 0.3518 0.122 Uiso 1 1 calc R U . . .
C1 C 0.41025(15) 0.2170(4) 0.25077(11) 0.0371(7) Uani 1 1 d . . . . .
H1 H 0.4310 0.1643 0.2243 0.044 Uiso 1 1 calc R U . . .
N2 N 0.23026(16) 0.1408(5) 0.34242(14) 0.0560(8) Uani 1 1 d . . . . .
C5 C 0.39978(15) 0.4793(4) 0.31143(11) 0.0369(7) Uani 1 1 d . . . . .
H5 H 0.4137 0.6098 0.3279 0.044 Uiso 1 1 calc R U . . .
C3 C 0.32884(13) 0.1724(4) 0.30440(10) 0.0306(6) Uani 1 1 d . . . . .
C11 C 0.58156(14) 1.0933(4) 0.49911(11) 0.0328(6) Uani 1 1 d . . . . .
C2 C 0.36133(14) 0.0953(4) 0.26583(11) 0.0362(7) Uani 1 1 d . . . . .
H2 H 0.3501 -0.0382 0.2502 0.043 Uiso 1 1 calc R U . . .
C13 C 0.54286(15) 1.0584(4) 0.40242(11) 0.0370(7) Uani 1 1 d . . . . .
H13 H 0.5203 1.1133 0.3683 0.044 Uiso 1 1 calc R U . . .
C4 C 0.34972(15) 0.3672(4) 0.32783(12) 0.0389(7) Uani 1 1 d . . . . .
H4 H 0.3300 0.4227 0.3546 0.047 Uiso 1 1 calc R U . . .
C9 C 0.60448(15) 0.7749(5) 0.45646(11) 0.0404(7) Uani 1 1 d . . . . .
H9 H 0.6240 0.6400 0.4588 0.049 Uiso 1 1 calc R U . . .
C12 C 0.54831(15) 1.1798(5) 0.44914(11) 0.0386(7) Uani 1 1 d . . . . .
H12 H 0.5300 1.3163 0.4470 0.046 Uiso 1 1 calc R U . . .
C10 C 0.60956(16) 0.8932(5) 0.50386(12) 0.0428(7) Uani 1 1 d . . . . .
H10 H 0.6315 0.8382 0.5381 0.051 Uiso 1 1 calc R U . . .
C6 C 0.27275(15) 0.0419(5) 0.31802(12) 0.0381(7) Uani 1 1 d . . . . .
C14 C 0.2301(2) 0.6599(7) 0.42486(16) 0.0837(13) Uani 1 1 d . . . . .
H14A H 0.2706 0.7467 0.4327 0.126 Uiso 1 1 calc R U . . .
H14B H 0.2361 0.5449 0.4508 0.126 Uiso 1 1 calc R U . . .
H14C H 0.1915 0.7446 0.4277 0.126 Uiso 1 1 calc R U . . .
H2R H 0.1978(18) 0.076(5) 0.3488(14) 0.065(12) Uiso 1 1 d . . . . .
H2S H 0.2326(17) 0.274(6) 0.3511(13) 0.057(11) Uiso 1 1 d . . . . .

loop_
_atom_site_aniso_label
_atom_site_aniso_U_11
_atom_site_aniso_U_22
_atom_site_aniso_U_33
_atom_site_aniso_U_23
_atom_site_aniso_U_13
_atom_site_aniso_U_12
Zn1 0.0361(3) 0.0282(3) 0.0288(3) 0.000 0.0145(2) 0.000
O2 0.0524(13) 0.0359(11) 0.0276(11) -0.0017(9) 0.0074(9) -0.0030(10)
N1 0.0381(13) 0.0283(12) 0.0285(12) -0.0020(11) 0.0138(10) -0.0020(11)
O3 0.0605(14) 0.0348(11) 0.0468(13) -0.0059(10) 0.0173(11) 0.0049(11)
O1 0.0571(14) 0.0393(12) 0.0565(14) -0.0036(11) 0.0184(11) -0.0163(11)
O5 0.0907(19) 0.0803(17) 0.0280(12) -0.0055(13) 0.0077(12) 0.0047(15)
N3 0.0467(16) 0.0535(18) 0.0327(15) -0.0108(14) 0.0104(12) -0.0085(14)
O4 0.125(2) 0.0499(15) 0.0530(15) -0.0166(13) 0.0149(15) 0.0160(16)
C7 0.0350(16) 0.0337(16) 0.0339(16) -0.0020(14) 0.0170(13) -0.0084(14)
C8 0.0323(15) 0.0310(15) 0.0278(14) -0.0011(13) 0.0112(12) -0.0061(13)
O6 0.127(3) 0.0463(14) 0.095(2) 0.0031(16) 0.071(2) -0.0060(16)
C1 0.0452(18) 0.0354(16) 0.0342(16) -0.0094(14) 0.0167(14) -0.0013(15)
N2 0.0521(19) 0.0397(18) 0.089(2) 0.0026(17) 0.0412(18) -0.0090(16)
C5 0.0459(18) 0.0314(15) 0.0387(16) -0.0098(14) 0.0208(14) -0.0085(14)
C3 0.0311(15) 0.0312(15) 0.0284(15) 0.0043(13) 0.0053(12) -0.0020(13)
C11 0.0354(15) 0.0366(16) 0.0277(14) -0.0064(14) 0.0105(12) -0.0068(14)
C2 0.0428(17) 0.0267(14) 0.0393(16) -0.0021(14) 0.0108(13) -0.0034(14)
C13 0.0448(17) 0.0371(16) 0.0274(15) 0.0020(14) 0.0058(13) 0.0018(15)
C4 0.0445(17) 0.0395(17) 0.0398(17) -0.0102(15) 0.0242(14) -0.0083(15)
C9 0.0504(19) 0.0333(16) 0.0372(17) 0.0005(15) 0.0100(14) 0.0048(15)
C12 0.0473(18) 0.0321(16) 0.0367(17) 0.0004(14) 0.0113(14) 0.0048(14)
C10 0.0546(19) 0.0420(17) 0.0284(15) 0.0032(15) 0.0041(14) 0.0013(16)
C6 0.0364(17) 0.0407(18) 0.0373(17) 0.0069(15) 0.0094(14) -0.0049(15)
C14 0.079(3) 0.097(3) 0.081(3) 0.011(3) 0.032(2) -0.021(3)

loop_
_atom_type_symbol
_atom_type_description
_atom_type_scat_dispersion_real
_atom_type_scat_dispersion_imag
_atom_type_scat_source
C C 0.0033 0.0016 'International Tables Vol C Tables 4.2.6.8 and 6.1.1.4'
H H 0.0000 0.0000 'International Tables Vol C Tables 4.2.6.8 and 6.1.1.4'
N N 0.0061 0.0033 'International Tables Vol C Tables 4.2.6.8 and 6.1.1.4'
O O 0.0106 0.0060 'International Tables Vol C Tables 4.2.6.8 and 6.1.1.4'
Zn Zn 0.2839 1.4301 'International Tables Vol C Tables 4.2.6.8 and 6.1.1.4'

loop_
_geom_angle_atom_site_label_1
_geom_angle_atom_site_label_2
_geom_angle_atom_site_label_3
_geom_angle
_geom_angle_site_symmetry_1
_geom_angle_site_symmetry_3
_geom_angle_publ_flag
O2 Zn1 O2 98.11(11) . 2_655 ?
O2 Zn1 N1 121.38(8) . 2_655 ?
O2 Zn1 N1 103.73(8) 2_655 2_655 ?
O2 Zn1 N1 103.73(8) . . ?
O2 Zn1 N1 121.38(8) 2_655 . ?
N1 Zn1 N1 109.33(12) 2_655 . ?
C7 O2 Zn1 114.32(17) . . ?
C1 N1 C5 117.7(2) . . ?
C1 N1 Zn1 123.73(17) . . ?
C5 N1 Zn1 118.59(18) . . ?
O4 N3 O5 123.5(3) . . ?
O4 N3 C11 118.6(3) . . ?
O5 N3 C11 117.9(3) . . ?
O3 C7 O2 124.2(3) . . ?
O3 C7 C8 119.8(3) . . ?
O2 C7 C8 116.0(2) . . ?
C9 C8 C13 119.5(2) . . ?
C9 C8 C7 119.6(2) . . ?
C13 C8 C7 120.8(2) . . ?
N1 C1 C2 122.7(2) . . ?
N1 C5 C4 122.6(3) . . ?
C4 C3 C2 117.5(2) . . ?
C4 C3 C6 123.7(2) . . ?
C2 C3 C6 118.8(2) . . ?
C10 C11 C12 122.5(3) . . ?
C10 C11 N3 119.0(3) . . ?
C12 C11 N3 118.5(3) . . ?
C1 C2 C3 119.6(3) . . ?
C12 C13 C8 120.7(3) . . ?
C5 C4 C3 119.7(2) . . ?
C8 C9 C10 120.6(3) . . ?
C11 C12 C13 118.3(3) . . ?
C11 C10 C9 118.5(3) . . ?
O1 C6 N2 122.9(3) . . ?
O1 C6 C3 119.8(3) . . ?
N2 C6 C3 117.3(3) . . ?

loop_
_geom_bond_atom_site_label_1
_geom_bond_atom_site_label_2
_geom_bond_distance
_geom_bond_site_symmetry_2
_geom_bond_publ_flag
Zn1 O2 1.9512(18) . ?
Zn1 O2 1.9513(18) 2_655 ?
Zn1 N1 2.033(2) 2_655 ?
Zn1 N1 2.033(2) . ?
O2 C7 1.280(3) . ?
N1 C1 1.335(3) . ?
N1 C5 1.339(3) . ?
O3 C7 1.235(3) . ?
O1 C6 1.229(3) . ?
O5 N3 1.212(3) . ?
N3 O4 1.212(3) . ?
N3 C11 1.478(3) . ?
C7 C8 1.510(4) . ?
C8 C9 1.381(4) . ?
C8 C13 1.386(4) . ?
O6 C14 1.385(4) . ?
C1 C2 1.372(4) . ?
N2 C6 1.324(4) . ?
C5 C4 1.374(4) . ?
C3 C4 1.377(4) . ?
C3 C2 1.384(4) . ?
C3 C6 1.502(4) . ?
C11 C10 1.371(4) . ?
C11 C12 1.378(4) . ?
C13 C12 1.380(4) . ?
C9 C10 1.385(4) . ?
